data_7713664
loop_
_publ_author_name
'Wydra, Karol Piotr'
'Kinzhybalo, Vasyl'
'Lisowski, Jerzy'

_publ_section_title
;
 Solid State Structures and Solution Behaviour of Tetranuclear
 Lanthanide(III) Carbonate-Bridged Coordination Compounds of Chiral 3+3
 Amine Macrocycle
;
_journal_name_full 'Dalton Transactions'
_journal_paper_doi 10.1039/D3DT01948A
_journal_year 2023
_chemical_absolute_configuration rmad
_chemical_formula_moiety '[Sm4, (C45 H64 N6 O3)2, (C O3)2, (N O3)2, (H2 O)4], (N O3)2, 5.4(C H4 O), 6(H2 O)'
_chemical_formula_sum 'C97.4 H169.6 N16 O39.4 Sm4'
_chemical_formula_weight 2796.68
_space_group_crystal_system monoclinic
_space_group_IT_number 5
_space_group_name_Hall 'C 2y'
_space_group_name_H-M_alt 'C 1 2 1'
_atom_sites_solution_hydrogens mixed
_atom_sites_solution_primary isomor
_atom_sites_solution_secondary difmap
_audit_creation_method SHELXL-2018/3
_audit_update_record
;
2023-07-28 deposited with the CCDC.	2023-08-07 downloaded from the CCDC.
;
_cell_angle_alpha 90
_cell_angle_beta 104.09(2)
_cell_angle_gamma 90
_cell_formula_units_Z 2
_cell_length_a 19.801(4)
_cell_length_b 16.681(3)
_cell_length_c 19.381(4)
_cell_measurement_reflns_used 35175
_cell_measurement_temperature 100(2)
_cell_measurement_theta_max 75.2100
_cell_measurement_theta_min 2.3710
_cell_volume 6209(2)
_computing_cell_refinement 'CrysAlisPro 1.171.41.80a (Rigaku OD, 2020)'
_computing_data_collection 'CrysAlisPro 1.171.41.80a (Rigaku OD, 2020)'
_computing_data_reduction 'CrysAlisPro 1.171.41.80a (Rigaku OD, 2020)'
_computing_structure_refinement 'SHELXL-2018/3 (Sheldrick, 2018)'
_diffrn_ambient_temperature 100(2)
_diffrn_detector 'Hybrid Pixel Array Detector'
_diffrn_detector_area_resol_mean 10.0000
_diffrn_detector_type 'HyPix-Arc 150'
_diffrn_measured_fraction_theta_full 0.999
_diffrn_measured_fraction_theta_max 0.984
_diffrn_measurement_device 'four-circle diffractometer'
_diffrn_measurement_device_type 'XtaLAB Synergy R, DW system, HyPix-Arc 150'
_diffrn_measurement_method '\w scans'
_diffrn_radiation_monochromator mirror
_diffrn_radiation_type CuK\a
_diffrn_radiation_wavelength 1.5418
_diffrn_reflns_av_R_equivalents 0.0289
_diffrn_reflns_av_unetI/netI 0.0223
_diffrn_reflns_Laue_measured_fraction_full 0.999
_diffrn_reflns_Laue_measured_fraction_max 0.984
_diffrn_reflns_limit_h_max 24
_diffrn_reflns_limit_h_min -18
_diffrn_reflns_limit_k_max 20
_diffrn_reflns_limit_k_min -20
_diffrn_reflns_limit_l_max 24
_diffrn_reflns_limit_l_min -24
_diffrn_reflns_number 57173
_diffrn_reflns_point_group_measured_fraction_full 0.997
_diffrn_reflns_point_group_measured_fraction_max 0.972
_diffrn_reflns_theta_full 67.000
_diffrn_reflns_theta_max 75.612
_diffrn_reflns_theta_min 2.350
_diffrn_source 'Rotating-anode X-ray tube'
_diffrn_source_type 'Rigaku (Cu) X-ray Source'
_exptl_absorpt_coefficient_mu 14.676
_exptl_absorpt_correction_T_max 0.409
_exptl_absorpt_correction_T_min 0.090
_exptl_absorpt_correction_type analytical
_exptl_absorpt_process_details
;
CrysAlisPro 1.171.41.80a (Rigaku Oxford Diffraction, 2020)
Analytical numeric absorption correction using a multifaceted crystal
model based on expressions derived by R.C. Clark & J.S. Reid.
(Clark, R. C. & Reid, J. S. (1995). Acta Cryst. A51, 887-897)
Empirical absorption correction using spherical harmonics,
implemented in SCALE3 ABSPACK scaling algorithm.
;
_exptl_crystal_colour colourless
_exptl_crystal_density_diffrn 1.496
_exptl_crystal_description block
_exptl_crystal_F_000 2858
_exptl_crystal_size_max 0.220
_exptl_crystal_size_mid 0.140
_exptl_crystal_size_min 0.100
_refine_diff_density_max 0.701
_refine_diff_density_min -1.039
_refine_diff_density_rms 0.104
_refine_ls_abs_structure_details
;
 Flack x determined using 5336 quotients [(I+)-(I-)]/[(I+)+(I-)]
 (Parsons, Flack and Wagner, Acta Cryst. B69 (2013) 249-259).
;
_refine_ls_abs_structure_Flack -0.0083(19)
_refine_ls_extinction_method none
_refine_ls_goodness_of_fit_ref 1.046
_refine_ls_hydrogen_treatment constr
_refine_ls_matrix_type full
_refine_ls_number_parameters 885
_refine_ls_number_reflns 12550
_refine_ls_number_restraints 470
_refine_ls_restrained_S_all 1.038
_refine_ls_R_factor_all 0.0321
_refine_ls_R_factor_gt 0.0310
_refine_ls_shift/su_max 0.002
_refine_ls_shift/su_mean 0.000
_refine_ls_structure_factor_coef Fsqd
_refine_ls_weighting_details 'w=1/[\s^2^(Fo^2^)+(0.0587P)^2^+11.1033P] where P=(Fo^2^+2Fc^2^)/3'
_refine_ls_weighting_scheme calc
_refine_ls_wR_factor_gt 0.0863
_refine_ls_wR_factor_ref 0.0871
_reflns_Friedel_coverage 0.908
_reflns_Friedel_fraction_full 0.995
_reflns_Friedel_fraction_max 0.960
_reflns_number_gt 12060
_reflns_number_total 12550
_reflns_threshold_expression 'I > 2\s(I)'
_cod_data_source_file d3dt01948a2.cif
_cod_data_source_block wydrsm2a
_cod_original_sg_symbol_H-M 'C 2'
_cod_original_formula_sum 'C97.40 H169.60 N16 O39.40 Sm4'
_cod_database_code 7713664
_shelx_shelxl_version_number 2018/3
_shelx_space_group_comment
;
The symmetry employed for this shelxl refinement is uniquely defined
by the following loop, which should always be used as a source of
symmetry information in preference to the above space-group names.
They are only intended as comments.
;
_shelx_estimated_absorpt_t_min 0.141
_shelx_estimated_absorpt_t_max 0.322

loop_
_space_group_symop_operation_xyz
'x, y, z'
'-x, y, -z'
'x+1/2, y+1/2, z'
'-x+1/2, y+1/2, -z'

loop_
_atom_site_label
_atom_site_type_symbol
_atom_site_fract_x
_atom_site_fract_y
_atom_site_fract_z
_atom_site_U_iso_or_equiv
_atom_site_adp_type
_atom_site_occupancy
_atom_site_site_symmetry_order
_atom_site_calc_flag
_atom_site_refinement_flags_posn
_atom_site_refinement_flags_adp
_atom_site_refinement_flags_occupancy
_atom_site_disorder_assembly
_atom_site_disorder_group
Sm1 Sm 0.60594(2) 0.36766(3) 0.73799(2) 0.01989(8) Uani 1 1 d . . . . .
Sm2 Sm 0.44435(2) 0.36584(3) 0.57784(2) 0.01866(8) Uani 1 1 d . . . . .
O1 O 0.5631(2) 0.4217(2) 0.8270(2) 0.0244(8) Uani 1 1 d . . . . .
O3 O 0.5096(2) 0.4445(2) 0.6725(2) 0.0210(8) Uani 1 1 d . . . . .
N3 N 0.3505(2) 0.4439(3) 0.6242(3) 0.0227(10) Uani 1 1 d . . . . .
H3N H 0.340815 0.494978 0.596587 0.027 Uiso 1 1 calc R U . . .
N4 N 0.6545(2) 0.5267(3) 0.7308(2) 0.0243(10) Uani 1 1 d . . . . .
H4N H 0.694292 0.515771 0.708766 0.029 Uiso 1 1 calc R U . . .
N5 N 0.5984(3) 0.5769(3) 0.8527(3) 0.0281(10) Uani 1 1 d . . . . .
H5A H 0.575372 0.544661 0.816724 0.034 Uiso 1 1 calc R U . . .
H5B H 0.587286 0.628430 0.838925 0.034 Uiso 1 1 calc R U . . .
N9 N 0.6285(2) 0.2602(3) 0.8417(2) 0.0237(9) Uani 1 1 d . . . . .
H9N H 0.669412 0.280528 0.878556 0.028 Uiso 1 1 calc R U . . .
C1 C 0.5684(3) 0.2620(3) 0.8758(3) 0.0255(11) Uani 1 1 d . . . . .
H1A H 0.566922 0.211640 0.902414 0.031 Uiso 1 1 calc R U . . .
H1B H 0.524188 0.266869 0.838846 0.031 Uiso 1 1 calc R U . . .
C2 C 0.5739(3) 0.4106(4) 0.8972(3) 0.0229(11) Uani 1 1 d . . . . .
C3 C 0.5822(3) 0.4757(4) 0.9446(3) 0.0257(11) Uani 1 1 d . . . . .
C4 C 0.5942(3) 0.4627(4) 1.0173(3) 0.0263(11) Uani 1 1 d . . . . .
H4 H 0.600765 0.507512 1.048439 0.032 Uiso 1 1 calc R U . . .
C5 C 0.5969(3) 0.3861(3) 1.0457(3) 0.0263(12) Uani 1 1 d . . . . .
C6 C 0.5874(3) 0.3213(4) 0.9985(3) 0.0245(11) Uani 1 1 d . . . . .
H6 H 0.588343 0.268386 1.016697 0.029 Uiso 1 1 calc R U . . .
C7 C 0.5765(3) 0.3324(3) 0.9258(3) 0.0223(11) Uani 1 1 d . . . . .
C8 C 0.6087(3) 0.3724(5) 1.1246(3) 0.0346(12) Uani 1 1 d . . . . .
H8A H 0.656073 0.388943 1.148655 0.052 Uiso 1 1 calc R U . . .
H8B H 0.602575 0.315414 1.133724 0.052 Uiso 1 1 calc R U . . .
H8C H 0.575069 0.404052 1.142856 0.052 Uiso 1 1 calc R U . . .
C9 C 0.6476(3) 0.1776(4) 0.8242(3) 0.0263(12) Uani 1 1 d . . . . .
H9 H 0.604703 0.148182 0.798847 0.032 Uiso 1 1 calc R U . . .
C10 C 0.6828(4) 0.1321(4) 0.8907(4) 0.0368(15) Uani 1 1 d . . . . .
H10A H 0.648810 0.123517 0.919980 0.044 Uiso 1 1 calc R U . . .
H10B H 0.721323 0.165055 0.918872 0.044 Uiso 1 1 calc R U . . .
C11 C 0.7121(4) 0.0501(4) 0.8753(4) 0.0439(17) Uani 1 1 d . . . . .
H11A H 0.736955 0.024833 0.920572 0.053 Uiso 1 1 calc R U . . .
H11B H 0.673240 0.014356 0.852106 0.053 Uiso 1 1 calc R U . . .
C12 C 0.7614(4) 0.0597(5) 0.8275(4) 0.0446(18) Uani 1 1 d . . . . .
H12A H 0.777759 0.006354 0.816112 0.054 Uiso 1 1 calc R U . . .
H12B H 0.802421 0.091367 0.852222 0.054 Uiso 1 1 calc R U . . .
C13 C 0.7240(3) 0.1024(4) 0.7587(3) 0.0354(14) Uani 1 1 d . . . . .
H13A H 0.756442 0.108474 0.727359 0.042 Uiso 1 1 calc R U . . .
H13B H 0.684088 0.069470 0.733193 0.042 Uiso 1 1 calc R U . . .
C14 C 0.6979(3) 0.1851(4) 0.7747(3) 0.0280(12) Uani 1 1 d . . . . .
H14 H 0.739578 0.215162 0.802132 0.034 Uiso 1 1 calc R U . A 4
N1A N 0.6670(2) 0.2345(3) 0.7110(2) 0.0230(9) Uani 0.472(17) 1 d D U P B 5
H1A1 H 0.708452 0.254279 0.695225 0.028 Uiso 0.472(17) 1 calc R U P B 5
N2A N 0.3591(3) 0.2769(3) 0.6380(3) 0.0259(10) Uani 0.472(17) 1 d D U P B 5
H2A H 0.339680 0.236915 0.599833 0.031 Uiso 0.472(17) 1 d R U P B 5
O2A O 0.5161(2) 0.2876(2) 0.6753(2) 0.0208(8) Uani 0.472(17) 1 d D U P B 5
C15A C 0.6254(9) 0.1920(13) 0.6474(7) 0.024(2) Uani 0.472(17) 1 d D U P B 5
H15A H 0.654396 0.148907 0.634486 0.029 Uiso 0.472(17) 1 calc R U P B 5
H15B H 0.614226 0.230299 0.607177 0.029 Uiso 0.472(17) 1 calc R U P B 5
C16A C 0.5583(6) 0.1556(7) 0.6566(6) 0.0224(19) Uani 0.472(17) 1 d D U P B 5
C17A C 0.5449(7) 0.0741(7) 0.6487(9) 0.029(2) Uani 0.472(17) 1 d D U P B 5
H17A H 0.578825 0.040719 0.636074 0.034 Uiso 0.472(17) 1 calc R U P B 5
C18A C 0.4833(7) 0.0383(7) 0.6585(10) 0.032(2) Uani 0.472(17) 1 d D U P B 5
C19A C 0.4347(7) 0.0889(7) 0.6746(10) 0.031(2) Uani 0.472(17) 1 d D U P B 5
H19A H 0.391866 0.067089 0.679931 0.037 Uiso 0.472(17) 1 calc R U P B 5
C20A C 0.4462(7) 0.1726(6) 0.6837(9) 0.025(2) Uani 0.472(17) 1 d D U P B 5
C21A C 0.5080(8) 0.2065(6) 0.6731(13) 0.022(2) Uani 0.472(17) 1 d D U P B 5
C22A C 0.4711(9) -0.0505(7) 0.6493(12) 0.048(4) Uani 0.472(17) 1 d D U P B 5
H22A H 0.433567 -0.066410 0.671353 0.073 Uiso 0.472(17) 1 calc R U P B 5
H22B H 0.513836 -0.079272 0.672111 0.073 Uiso 0.472(17) 1 calc R U P B 5
H22C H 0.457938 -0.063516 0.598491 0.073 Uiso 0.472(17) 1 calc R U P B 5
C23A C 0.3915(9) 0.2249(10) 0.6991(7) 0.026(2) Uani 0.472(17) 1 d D U P B 5
H23A H 0.412080 0.258963 0.740706 0.031 Uiso 0.472(17) 1 calc R U P B 5
H23B H 0.355100 0.191169 0.711504 0.031 Uiso 0.472(17) 1 calc R U P B 5
N1B N 0.6670(2) 0.2345(3) 0.7110(2) 0.0230(9) Uani 0.528(17) 1 d D U P B 4
H1B1 H 0.707877 0.253412 0.693750 0.028 Uiso 0.528(17) 1 calc R U P B 4
N2B N 0.3591(3) 0.2769(3) 0.6380(3) 0.0259(10) Uani 0.528(17) 1 d D U P B 4
H2B H 0.341840 0.232657 0.603311 0.031 Uiso 0.528(17) 1 calc R U P B 4
O2B O 0.5161(2) 0.2876(2) 0.6753(2) 0.0208(8) Uani 0.528(17) 1 d D U P B 4
C15B C 0.6249(8) 0.1878(12) 0.6509(6) 0.023(2) Uani 0.528(17) 1 d D U P B 4
H15C H 0.653230 0.143142 0.639437 0.028 Uiso 0.528(17) 1 calc R U P B 4
H15D H 0.611356 0.222686 0.608423 0.028 Uiso 0.528(17) 1 calc R U P B 4
C16B C 0.5602(6) 0.1545(6) 0.6687(5) 0.0216(18) Uani 0.528(17) 1 d D U P B 4
C17B C 0.5501(6) 0.0732(7) 0.6717(8) 0.027(2) Uani 0.528(17) 1 d D U P B 4
H17B H 0.583546 0.037559 0.660863 0.032 Uiso 0.528(17) 1 calc R U P B 4
C18B C 0.4911(6) 0.0418(6) 0.6906(9) 0.033(2) Uani 0.528(17) 1 d D U P B 4
C19B C 0.4412(6) 0.0941(7) 0.7022(9) 0.028(2) Uani 0.528(17) 1 d D U P B 4
H19B H 0.400551 0.073185 0.713405 0.034 Uiso 0.528(17) 1 calc R U P B 4
C20B C 0.4488(6) 0.1784(6) 0.6979(8) 0.026(2) Uani 0.528(17) 1 d D U P B 4
C21B C 0.5091(8) 0.2074(5) 0.6800(11) 0.0221(19) Uani 0.528(17) 1 d D U P B 4
C22B C 0.4850(8) -0.0477(7) 0.6968(11) 0.048(3) Uani 0.528(17) 1 d D U P B 4
H22D H 0.480244 -0.061269 0.744594 0.072 Uiso 0.528(17) 1 calc R U P B 4
H22E H 0.526819 -0.073409 0.688511 0.072 Uiso 0.528(17) 1 calc R U P B 4
H22F H 0.443959 -0.066660 0.661382 0.072 Uiso 0.528(17) 1 calc R U P B 4
C23B C 0.3944(8) 0.2357(9) 0.7058(6) 0.026(2) Uani 0.528(17) 1 d D U P B 4
H23C H 0.415748 0.276821 0.741321 0.031 Uiso 0.528(17) 1 calc R U P B 4
H23D H 0.358934 0.206849 0.724430 0.031 Uiso 0.528(17) 1 calc R U P B 4
C24 C 0.2953(3) 0.3173(4) 0.6485(3) 0.0261(11) Uani 1 1 d . . . . .
H24 H 0.302972 0.329352 0.700347 0.031 Uiso 1 1 calc R U . B 4
C25 C 0.2308(3) 0.2656(4) 0.6271(4) 0.0356(15) Uani 1 1 d . . . . .
H25A H 0.237972 0.215792 0.655749 0.043 Uiso 1 1 calc R U . . .
H25B H 0.223422 0.250361 0.576429 0.043 Uiso 1 1 calc R U . . .
C26 C 0.1660(4) 0.3088(5) 0.6378(5) 0.0445(17) Uani 1 1 d . . . . .
H26A H 0.170649 0.317814 0.689266 0.053 Uiso 1 1 calc R U . . .
H26B H 0.124498 0.274860 0.619668 0.053 Uiso 1 1 calc R U . . .
C27 C 0.1563(3) 0.3895(4) 0.5988(4) 0.0395(16) Uani 1 1 d . . . . .
H27A H 0.146791 0.380259 0.546882 0.047 Uiso 1 1 calc R U . . .
H27B H 0.115807 0.417926 0.608783 0.047 Uiso 1 1 calc R U . . .
C28 C 0.2211(3) 0.4410(4) 0.6226(4) 0.0350(15) Uani 1 1 d . . . . .
H28A H 0.228991 0.453234 0.673939 0.042 Uiso 1 1 calc R U . . .
H28B H 0.214491 0.492335 0.596127 0.042 Uiso 1 1 calc R U . . .
C29 C 0.2848(3) 0.3967(3) 0.6089(3) 0.0245(11) Uani 1 1 d . . . . .
H29 H 0.273501 0.383537 0.557005 0.029 Uiso 1 1 calc R U . . .
C30 C 0.3786(3) 0.4656(4) 0.7007(3) 0.0254(11) Uani 1 1 d . . . . .
H30A H 0.339910 0.481526 0.722021 0.031 Uiso 1 1 calc R U . . .
H30B H 0.402361 0.418738 0.727302 0.031 Uiso 1 1 calc R U . . .
C31 C 0.4286(3) 0.5332(3) 0.7057(3) 0.0252(11) Uani 1 1 d . . . . .
C32 C 0.4131(3) 0.6110(4) 0.7231(4) 0.0331(13) Uani 1 1 d . . . . .
H32 H 0.370638 0.619964 0.736603 0.040 Uiso 1 1 calc R U . . .
C33 C 0.4562(4) 0.6758(4) 0.7219(4) 0.0391(15) Uani 1 1 d . . . . .
C34 C 0.5189(3) 0.6610(4) 0.7030(4) 0.0355(14) Uani 1 1 d . . . . .
H34 H 0.549343 0.704558 0.701406 0.043 Uiso 1 1 calc R U . . .
C35 C 0.5381(3) 0.5842(4) 0.6863(3) 0.0264(12) Uani 1 1 d . . . . .
C36 C 0.4925(3) 0.5194(3) 0.6879(3) 0.0234(11) Uani 1 1 d . . . . .
C37 C 0.4358(5) 0.7588(5) 0.7391(6) 0.064(3) Uani 1 1 d . . . . .
H37A H 0.472045 0.780998 0.778140 0.096 Uiso 1 1 calc R U . . .
H37B H 0.391630 0.756458 0.753429 0.096 Uiso 1 1 calc R U . . .
H37C H 0.430313 0.793063 0.697048 0.096 Uiso 1 1 calc R U . . .
C38 C 0.6060(3) 0.5675(4) 0.6693(3) 0.0276(12) Uani 1 1 d . . . . .
H38A H 0.627062 0.618448 0.658606 0.033 Uiso 1 1 calc R U . . .
H38B H 0.598583 0.532853 0.626661 0.033 Uiso 1 1 calc R U . . .
C39 C 0.6889(3) 0.5844(4) 0.7867(3) 0.0262(12) Uani 1 1 d . . . . .
H39 H 0.669753 0.638878 0.771757 0.031 Uiso 1 1 calc R U . . .
C40 C 0.7674(3) 0.5867(4) 0.7920(3) 0.0332(13) Uani 1 1 d . . . . .
H40A H 0.787163 0.532525 0.804058 0.040 Uiso 1 1 calc R U . . .
H40B H 0.775347 0.601890 0.745251 0.040 Uiso 1 1 calc R U . . .
C41 C 0.8050(4) 0.6461(5) 0.8482(4) 0.0447(18) Uani 1 1 d . . . . .
H41A H 0.855450 0.645776 0.850356 0.054 Uiso 1 1 calc R U . . .
H41B H 0.787032 0.700903 0.835453 0.054 Uiso 1 1 calc R U . . .
C42 C 0.7932(4) 0.6228(5) 0.9204(4) 0.0474(19) Uani 1 1 d . . . . .
H42A H 0.813458 0.569181 0.934149 0.057 Uiso 1 1 calc R U . . .
H42B H 0.816805 0.661802 0.956797 0.057 Uiso 1 1 calc R U . . .
C43 C 0.7163(4) 0.6214(5) 0.9173(3) 0.0392(16) Uani 1 1 d . . . . .
H43A H 0.709776 0.603578 0.964032 0.047 Uiso 1 1 d R U . . .
H43B H 0.697609 0.676477 0.908795 0.047 Uiso 1 1 d R U . . .
C44 C 0.6748(3) 0.5663(4) 0.8596(3) 0.0270(12) Uani 1 1 d . . . . .
H44 H 0.687778 0.509364 0.872631 0.032 Uiso 1 1 calc R U . . .
C45 C 0.5704(3) 0.5602(4) 0.9167(3) 0.0298(12) Uani 1 1 d . . . . .
H45A H 0.519729 0.571162 0.904266 0.036 Uiso 1 1 calc R U . . .
H45B H 0.592476 0.597752 0.955160 0.036 Uiso 1 1 calc R U . . .
O4 O 0.65277(19) 0.3867(2) 0.63722(19) 0.0251(9) Uani 1 1 d . . . . .
O5 O 0.55619(16) 0.3699(3) 0.55027(17) 0.0243(7) Uani 1 1 d . . . . .
O6 O 0.65780(17) 0.3718(4) 0.52400(18) 0.0308(8) Uani 1 1 d . . . . .
C46 C 0.6230(2) 0.3765(4) 0.5721(3) 0.0234(11) Uani 1 1 d . . . . .
O1W O 0.7278(2) 0.3822(3) 0.8016(2) 0.0359(10) Uani 1 1 d . . . . .
H1W1 H 0.753322 0.363838 0.776425 0.054 Uiso 1 1 d R U . . .
H1W2 H 0.735058 0.356643 0.840032 0.054 Uiso 1 1 d R U . . .
O3W O 0.4461(2) 0.5088(3) 0.5318(3) 0.0334(10) Uani 0.5 1 d . . P B 1
H3W1 H 0.415202 0.507222 0.493468 0.050 Uiso 0.5 1 d R U P B 1
H3W2 H 0.483184 0.518238 0.519409 0.050 Uiso 0.5 1 d R U P B 1
O3X O 0.312(3) 0.632(3) 0.549(3) 0.081(14) Uiso 0.15 1 d . . P C 1
O10 O 0.4461(2) 0.5088(3) 0.5318(3) 0.0334(10) Uani 0.5 1 d D . P B 2
O11 O 0.4449(7) 0.6368(6) 0.5043(9) 0.079(4) Uani 0.5 1 d D U P B 2
O12 O 0.3504(5) 0.5809(8) 0.5249(8) 0.068(4) Uani 0.5 1 d D U P B 2
N7 N 0.4135(5) 0.5750(6) 0.5196(9) 0.059(3) Uani 0.5 1 d D U P B 2
O13 O 0.5837(4) 0.8699(6) 0.8597(5) 0.102(3) Uani 1 1 d . . . . .
O14 O 0.5737(4) 0.7422(4) 0.8776(4) 0.0687(18) Uani 1 1 d . . . . .
O15 O 0.6441(6) 0.7849(5) 0.8140(4) 0.098(3) Uani 1 1 d . . . . .
N8 N 0.6006(5) 0.8003(5) 0.8497(5) 0.070(2) Uani 1 1 d . . . . .
O1M O 0.7718(3) 0.3236(4) 0.9332(3) 0.0572(15) Uani 1 1 d . . . . .
H1M H 0.808791 0.296636 0.941979 0.086 Uiso 1 1 d R U . . .
C1M C 0.7709(4) 0.3732(8) 0.9938(4) 0.060(2) Uani 1 1 d . . . . .
H1M1 H 0.759031 0.340406 1.031149 0.090 Uiso 1 1 calc R U . . .
H1M2 H 0.736042 0.415676 0.979579 0.090 Uiso 1 1 calc R U . . .
H1M3 H 0.816893 0.397388 1.011996 0.090 Uiso 1 1 calc R U . . .
O2W O 0.4416(2) 0.2273(3) 0.5287(3) 0.0336(10) Uani 0.5 1 d . . P B 1
H2W1 H 0.461701 0.226819 0.495209 0.050 Uiso 0.5 1 d R U P B 1
H2W2 H 0.400089 0.212563 0.513530 0.050 Uiso 0.5 1 d R U P B 1
O6W O 0.3130(15) 0.1417(18) 0.5126(15) 0.039(6) Uiso 0.2 1 d . . P D 1
O7W O 0.110(2) 0.272(3) 0.455(2) 0.062(10) Uiso 0.15 1 d . . P E 1
O8W O 0.4243(19) 0.029(2) 0.512(2) 0.074(9) Uiso 0.2 1 d . . P F 1
O3MB O 0.2689(11) 0.0489(14) 0.6014(12) 0.049(5) Uiso 0.15 1 d D . P G 1
H3MB H 0.286082 0.095048 0.602347 0.074 Uiso 0.15 1 calc R U P G 1
C3MB C 0.293(6) 0.001(6) 0.553(5) 0.12(3) Uiso 0.15 1 d D . P G 1
H3M4 H 0.258259 -0.039901 0.533017 0.173 Uiso 0.15 1 calc R U P G 1
H3M5 H 0.336610 -0.025848 0.577878 0.173 Uiso 0.15 1 calc R U P G 1
H3M6 H 0.302187 0.034204 0.514697 0.173 Uiso 0.15 1 calc R U P G 1
O7A O 0.4416(2) 0.2273(3) 0.5287(3) 0.0336(10) Uani 0.25 1 d D . P B 2
O8A O 0.4279(13) 0.1008(8) 0.4940(19) 0.086(11) Uiso 0.25 1 d D . P B 2
O9A O 0.3410(7) 0.1655(13) 0.5226(16) 0.052(7) Uiso 0.25 1 d D . P B 2
N6A N 0.4045(8) 0.1635(7) 0.518(2) 0.063(5) Uiso 0.25 1 d D . P B 2
O4MD O 0.240(2) 0.152(2) 0.418(2) 0.040(9) Uiso 0.15 1 d D . P H 2
H4MD H 0.275498 0.148657 0.452104 0.061 Uiso 0.15 1 calc R U P H 2
C4MD C 0.208(4) 0.227(3) 0.419(4) 0.059(16) Uiso 0.15 1 d D . P H 2
H4MX H 0.210299 0.257465 0.376318 0.089 Uiso 0.15 1 calc R U P H 2
H4MY H 0.232689 0.257329 0.461423 0.089 Uiso 0.15 1 calc R U P H 2
H4MZ H 0.159331 0.220189 0.420545 0.089 Uiso 0.15 1 calc R U P H 2
O2MB O 0.4723(10) 0.8756(13) 0.9287(10) 0.042(4) Uiso 0.25 1 d D . P I 2
H2MB H 0.499074 0.857506 0.904742 0.064 Uiso 0.25 1 d R U P I 2
C2MB C 0.442(2) 0.9473(19) 0.896(2) 0.076(11) Uiso 0.25 1 d D . P I 2
H2M4 H 0.425789 0.979894 0.931126 0.114 Uiso 0.25 1 calc R U P I 2
H2M5 H 0.401798 0.934028 0.856641 0.114 Uiso 0.25 1 calc R U P I 2
H2M6 H 0.476045 0.977468 0.877795 0.114 Uiso 0.25 1 calc R U P I 2
O5X O 0.6134(15) 0.7359(17) 1.0258(13) 0.038(5) Uani 0.3 1 d . U P J 2
O5W O 0.6009(14) 0.7475(18) 1.0372(15) 0.096(10) Uani 0.5 1 d D U P K 3
H5W1 H 0.627007 0.746082 1.008929 0.143 Uiso 0.5 1 d DR U P K 3
H5W2 H 0.571246 0.782955 1.020590 0.143 Uiso 0.5 1 d DR U P K 3
O2MC O 0.490(3) 0.837(3) 0.929(3) 0.088(16) Uiso 0.15 1 d D . P L 3
H2MC H 0.518888 0.813237 0.911192 0.132 Uiso 0.15 1 calc R U P L 3
C2MC C 0.447(3) 0.886(3) 0.877(3) 0.051(12) Uiso 0.15 1 d D . P L 3
H2M7 H 0.414943 0.916805 0.899171 0.076 Uiso 0.15 1 calc R U P L 3
H2M8 H 0.419503 0.853221 0.838638 0.076 Uiso 0.15 1 calc R U P L 3
H2M9 H 0.475728 0.923738 0.858125 0.076 Uiso 0.15 1 calc R U P L 3
O3MA O 0.2689(11) 0.0489(14) 0.6014(12) 0.049(5) Uiso 0.15 1 d D . P M 3
H3MA H 0.315593 0.050703 0.595453 0.074 Uiso 0.15 1 d R U P M 3
C3MA C 0.220(4) 0.051(5) 0.535(3) 0.09(2) Uiso 0.15 1 d D . P M 3
H3M1 H 0.229625 0.007610 0.504354 0.138 Uiso 0.15 1 d R U P M 3
H3M2 H 0.222224 0.102552 0.511838 0.138 Uiso 0.15 1 d R U P M 3
H3M3 H 0.172760 0.043316 0.542154 0.138 Uiso 0.15 1 d R U P M 3
O6X O 0.333(2) 0.119(2) 0.525(2) 0.036(8) Uiso 0.15 1 d . . P N 3
O7B O 0.4416(2) 0.2273(3) 0.5287(3) 0.0336(10) Uani 0.25 1 d D . P B 4
O8B O 0.4543(14) 0.0985(8) 0.5160(17) 0.064(7) Uiso 0.25 1 d D . P B 4
O9B O 0.3534(10) 0.1432(15) 0.5301(18) 0.054(8) Uiso 0.25 1 d D . P B 4
N6B N 0.4167(11) 0.1567(6) 0.528(2) 0.063(5) Uiso 0.25 1 d D . P B 4
O4MC O 0.228(2) 0.281(2) 0.393(2) 0.059(5) Uiso 0.2 1 d D . P O 4
H4MC H 0.260996 0.309220 0.415860 0.089 Uiso 0.2 1 calc R U P O 4
C4MC C 0.234(4) 0.202(3) 0.421(4) 0.074(19) Uiso 0.2 1 d D . P O 4
H4M7 H 0.207533 0.197521 0.457540 0.111 Uiso 0.2 1 calc R U P O 4
H4M8 H 0.283571 0.190515 0.443219 0.111 Uiso 0.2 1 calc R U P O 4
H4M9 H 0.216711 0.163376 0.383195 0.111 Uiso 0.2 1 calc R U P O 4
O2MA O 0.4291(17) 0.9660(19) 0.837(2) 0.070(9) Uiso 0.2 1 d D . P P 4
H2MA H 0.412143 0.971302 0.793405 0.105 Uiso 0.2 1 d R U P P 4
C2MA C 0.479(2) 1.027(2) 0.861(3) 0.059(11) Uiso 0.2 1 d D . P P 4
H2M1 H 0.457856 1.071134 0.881788 0.088 Uiso 0.2 1 calc R U P P 4
H2M2 H 0.495909 1.047365 0.820699 0.088 Uiso 0.2 1 calc R U P P 4
H2M3 H 0.518448 1.005276 0.897065 0.088 Uiso 0.2 1 calc R U P P 4
O4MA O 0.2227(16) 0.3034(13) 0.3786(16) 0.059(5) Uiso 0.25 1 d D . P Q 5
H4MA H 0.266327 0.301672 0.386281 0.089 Uiso 0.25 1 d R U P Q 5
C4MA C 0.2025(11) 0.3784(14) 0.4012(12) 0.029(5) Uiso 0.25 1 d D . P Q 5
H4M1 H 0.241573 0.401796 0.436482 0.043 Uiso 0.25 1 calc R U P Q 5
H4M2 H 0.162916 0.370825 0.422614 0.043 Uiso 0.25 1 calc R U P Q 5
H4M3 H 0.189013 0.414472 0.360270 0.043 Uiso 0.25 1 calc R U P Q 5
O4X O 0.329(2) -0.089(2) 0.750(3) 0.078(10) Uiso 0.30(5) 1 d . . P R 5
O10W O 0.225(2) 0.177(3) 0.406(2) 0.040(9) Uiso 0.15 1 d . . P S 5
O4W O 0.3131(8) -0.0823(7) 0.7156(13) 0.069(5) Uani 0.70(5) 1 d D U P R 6
H4W1 H 0.308109 -0.123012 0.689206 0.104 Uiso 0.70(5) 1 d DR U P R 6
H4W2 H 0.282781 -0.049854 0.693886 0.104 Uiso 0.70(5) 1 d DR U P R 6
O4MB O 0.2072(17) 0.330(2) 0.4059(18) 0.059(5) Uiso 0.2 1 d D . P T 6
H4MB H 0.239225 0.361205 0.425978 0.089 Uiso 0.2 1 d R U P T 6
C4MB C 0.232(3) 0.249(2) 0.417(4) 0.065(14) Uiso 0.2 1 d D . P T 6
H4M4 H 0.266762 0.245199 0.462253 0.098 Uiso 0.2 1 d R U P T 6
H4M5 H 0.252263 0.232100 0.378119 0.098 Uiso 0.2 1 d R U P T 6
H4M6 H 0.192238 0.214044 0.418315 0.098 Uiso 0.2 1 d R U P T 6
O9W O 0.2596(16) 0.016(2) 0.5937(17) 0.047(7) Uiso 0.2 1 d . . P U 6

loop_
_atom_site_aniso_label
_atom_site_aniso_U_11
_atom_site_aniso_U_22
_atom_site_aniso_U_33
_atom_site_aniso_U_23
_atom_site_aniso_U_13
_atom_site_aniso_U_12
Sm1 0.01947(13) 0.02718(13) 0.01332(12) 0.00098(17) 0.00460(9) -0.00228(17)
Sm2 0.01630(12) 0.02762(13) 0.01329(12) -0.00125(17) 0.00597(9) -0.00220(16)
O1 0.0294(19) 0.0283(19) 0.0167(18) 0.0014(15) 0.0078(15) -0.0005(15)
O3 0.0199(17) 0.025(2) 0.0170(19) 0.0013(15) 0.0031(15) -0.0034(15)
N3 0.021(2) 0.030(2) 0.018(2) -0.0051(19) 0.0074(18) -0.0056(18)
N4 0.024(2) 0.031(2) 0.017(2) -0.0012(19) 0.0044(18) -0.0068(19)
N5 0.035(3) 0.029(2) 0.021(2) 0.0021(19) 0.007(2) -0.004(2)
N9 0.028(2) 0.025(2) 0.019(2) 0.0007(17) 0.0079(18) 0.0028(18)
C1 0.028(3) 0.031(3) 0.020(3) 0.000(2) 0.010(2) -0.001(2)
C2 0.021(2) 0.034(3) 0.014(3) 0.002(2) 0.006(2) -0.003(2)
C3 0.024(3) 0.032(3) 0.023(3) -0.004(2) 0.009(2) -0.003(2)
C4 0.025(3) 0.038(3) 0.017(3) -0.002(2) 0.006(2) -0.003(2)
C5 0.027(3) 0.040(4) 0.013(2) -0.002(2) 0.008(2) -0.003(2)
C6 0.023(2) 0.033(3) 0.019(3) 0.002(2) 0.007(2) -0.001(2)
C7 0.022(2) 0.032(3) 0.016(3) -0.001(2) 0.009(2) 0.000(2)
C8 0.038(3) 0.049(4) 0.018(2) -0.002(3) 0.010(2) -0.003(3)
C9 0.031(3) 0.032(3) 0.017(3) 0.005(2) 0.009(2) 0.009(2)
C10 0.046(4) 0.042(4) 0.023(3) 0.010(3) 0.010(3) 0.017(3)
C11 0.059(4) 0.048(4) 0.029(3) 0.016(3) 0.018(3) 0.025(3)
C12 0.049(4) 0.055(4) 0.030(4) 0.010(3) 0.012(3) 0.029(4)
C13 0.035(3) 0.047(4) 0.027(3) 0.010(3) 0.014(3) 0.020(3)
C14 0.027(3) 0.039(3) 0.019(3) 0.003(2) 0.007(2) 0.007(2)
N1A 0.0199(19) 0.034(2) 0.016(2) 0.0022(17) 0.0063(16) -0.0010(17)
N2A 0.023(2) 0.030(2) 0.027(2) 0.0026(19) 0.0118(18) 0.0024(18)
O2A 0.0192(17) 0.0257(19) 0.0176(18) 0.0010(15) 0.0047(15) -0.0028(14)
C15A 0.023(4) 0.031(4) 0.018(4) 0.001(4) 0.008(4) -0.001(4)
C16A 0.024(3) 0.028(3) 0.018(4) 0.003(3) 0.009(3) 0.001(3)
C17A 0.031(4) 0.029(4) 0.029(5) 0.007(4) 0.012(4) 0.003(3)
C18A 0.035(4) 0.031(4) 0.033(5) 0.010(4) 0.015(4) 0.001(3)
C19A 0.030(4) 0.033(4) 0.031(5) 0.011(4) 0.013(4) -0.004(3)
C20A 0.025(3) 0.030(4) 0.023(4) 0.005(3) 0.013(3) 0.001(3)
C21A 0.022(3) 0.029(3) 0.018(4) 0.003(3) 0.008(3) 0.000(3)
C22A 0.043(7) 0.032(6) 0.073(9) 0.008(7) 0.018(7) -0.008(5)
C23A 0.025(4) 0.030(4) 0.026(4) 0.003(4) 0.013(4) 0.000(4)
N1B 0.0199(19) 0.034(2) 0.016(2) 0.0022(17) 0.0063(16) -0.0010(17)
N2B 0.023(2) 0.030(2) 0.027(2) 0.0026(19) 0.0118(18) 0.0024(18)
O2B 0.0192(17) 0.0257(19) 0.0176(18) 0.0010(15) 0.0047(15) -0.0028(14)
C15B 0.023(4) 0.031(4) 0.017(4) 0.001(3) 0.009(3) 0.000(3)
C16B 0.022(3) 0.028(3) 0.017(4) 0.001(3) 0.009(3) -0.001(3)
C17B 0.030(4) 0.028(4) 0.025(5) 0.010(4) 0.012(4) 0.002(3)
C18B 0.035(4) 0.030(4) 0.035(5) 0.011(4) 0.013(4) -0.001(3)
C19B 0.029(4) 0.030(4) 0.029(5) 0.008(4) 0.013(4) -0.001(3)
C20B 0.027(3) 0.030(3) 0.025(4) 0.005(3) 0.012(3) 0.002(3)
C21B 0.021(3) 0.029(3) 0.017(4) 0.002(3) 0.007(3) 0.000(3)
C22B 0.048(7) 0.028(6) 0.072(9) 0.011(6) 0.019(7) 0.001(5)
C23B 0.025(4) 0.030(4) 0.027(4) 0.004(4) 0.015(3) 0.001(4)
C24 0.021(3) 0.033(3) 0.029(3) -0.001(2) 0.015(2) -0.002(2)
C25 0.025(3) 0.036(3) 0.050(4) 0.003(3) 0.017(3) -0.002(3)
C26 0.030(3) 0.050(4) 0.061(5) -0.001(4) 0.026(3) -0.005(3)
C27 0.022(3) 0.038(4) 0.063(5) -0.006(3) 0.019(3) -0.001(2)
C28 0.025(3) 0.037(3) 0.047(4) -0.009(3) 0.017(3) 0.000(3)
C29 0.018(2) 0.030(3) 0.028(3) -0.008(2) 0.011(2) -0.004(2)
C30 0.026(3) 0.034(3) 0.018(3) -0.003(2) 0.008(2) -0.005(2)
C31 0.027(3) 0.026(3) 0.023(3) -0.002(2) 0.007(2) -0.004(2)
C32 0.031(3) 0.029(3) 0.037(4) -0.004(3) 0.004(3) 0.003(2)
C33 0.036(3) 0.028(3) 0.048(4) 0.002(3) 0.000(3) 0.001(3)
C34 0.035(3) 0.026(3) 0.039(4) 0.003(3) -0.003(3) -0.005(2)
C35 0.025(3) 0.030(3) 0.022(3) 0.004(2) 0.001(2) -0.006(2)
C36 0.025(3) 0.027(3) 0.018(3) 0.001(2) 0.005(2) -0.004(2)
C37 0.048(4) 0.031(4) 0.105(8) -0.007(4) 0.004(5) 0.005(3)
C38 0.028(3) 0.035(3) 0.019(3) 0.004(2) 0.004(2) -0.011(2)
C39 0.031(3) 0.029(3) 0.017(3) 0.000(2) 0.003(2) -0.008(2)
C40 0.032(3) 0.041(3) 0.026(3) 0.002(3) 0.006(2) -0.016(3)
C41 0.040(4) 0.066(5) 0.025(3) -0.004(3) 0.002(3) -0.029(3)
C42 0.047(4) 0.066(5) 0.026(3) -0.001(3) 0.002(3) -0.030(4)
C43 0.046(4) 0.050(4) 0.022(3) -0.008(3) 0.009(3) -0.018(3)
C44 0.029(3) 0.034(3) 0.017(3) -0.003(2) 0.004(2) -0.013(2)
C45 0.036(3) 0.030(3) 0.027(3) -0.002(2) 0.013(2) -0.002(2)
O4 0.0221(17) 0.040(2) 0.0141(17) 0.0014(14) 0.0054(14) -0.0050(15)
O5 0.0189(15) 0.0378(19) 0.0182(16) 0.002(2) 0.0082(12) -0.0020(19)
O6 0.0192(15) 0.057(2) 0.0181(16) 0.006(2) 0.0074(13) 0.002(2)
C46 0.018(2) 0.034(3) 0.019(2) 0.004(2) 0.0054(17) 0.000(2)
O1W 0.0259(18) 0.043(3) 0.035(2) 0.0051(19) -0.0002(16) -0.0042(18)
O3W 0.036(2) 0.040(3) 0.025(2) -0.001(2) 0.0093(19) -0.001(2)
O10 0.036(2) 0.040(3) 0.025(2) -0.001(2) 0.0093(19) -0.001(2)
O11 0.105(10) 0.065(8) 0.074(9) 0.008(6) 0.035(8) -0.019(7)
O12 0.062(7) 0.087(8) 0.064(8) 0.027(7) 0.034(6) 0.005(6)
N7 0.065(7) 0.070(8) 0.052(7) 0.013(6) 0.031(6) -0.003(6)
O13 0.092(5) 0.047(4) 0.153(8) -0.010(6) 0.004(5) 0.005(5)
O14 0.077(4) 0.040(3) 0.084(5) -0.002(3) 0.009(4) 0.002(3)
O15 0.148(8) 0.086(6) 0.061(5) -0.001(4) 0.029(5) -0.002(6)
N8 0.082(6) 0.066(5) 0.055(5) -0.009(4) 0.005(4) 0.000(4)
O1M 0.052(3) 0.068(4) 0.045(3) -0.015(3) -0.001(3) 0.004(3)
C1M 0.048(4) 0.081(6) 0.045(4) -0.017(5) 0.000(3) 0.001(5)
O2W 0.037(2) 0.044(3) 0.023(2) -0.002(2) 0.0133(19) -0.001(2)
O7A 0.037(2) 0.044(3) 0.023(2) -0.002(2) 0.0133(19) -0.001(2)
O5X 0.047(9) 0.043(9) 0.027(8) -0.007(7) 0.014(7) -0.029(8)
O5W 0.087(13) 0.098(13) 0.095(14) -0.012(10) 0.008(9) -0.010(9)
O7B 0.037(2) 0.044(3) 0.023(2) -0.002(2) 0.0133(19) -0.001(2)
O4W 0.053(6) 0.075(6) 0.087(9) 0.006(5) 0.031(5) -0.001(4)

loop_
_atom_type_symbol
_atom_type_description
_atom_type_scat_dispersion_real
_atom_type_scat_dispersion_imag
_atom_type_scat_source
C C 0.0181 0.0091 'International Tables Vol C Tables 4.2.6.8 and 6.1.1.4'
H H 0.0000 0.0000 'International Tables Vol C Tables 4.2.6.8 and 6.1.1.4'
N N 0.0311 0.0180 'International Tables Vol C Tables 4.2.6.8 and 6.1.1.4'
O O 0.0492 0.0322 'International Tables Vol C Tables 4.2.6.8 and 6.1.1.4'
Sm Sm -5.3236 12.2178 'International Tables Vol C Tables 4.2.6.8 and 6.1.1.4'

loop_
_geom_angle_atom_site_label_1
_geom_angle_atom_site_label_2
_geom_angle_atom_site_label_3
_geom_angle
_geom_angle_site_symmetry_1
_geom_angle_site_symmetry_3
_geom_angle_publ_flag
O1 Sm1 O2B 104.15(14) . . ?
O1 Sm1 O2A 104.15(14) . . ?
O1 Sm1 O4 149.07(14) . . ?
O2B Sm1 O4 92.83(14) . . ?
O2A Sm1 O4 92.83(14) . . ?
O1 Sm1 O3 78.13(14) . . ?
O2B Sm1 O3 67.63(11) . . ?
O2A Sm1 O3 67.63(11) . . ?
O4 Sm1 O3 84.96(14) . . ?
O1 Sm1 O1W 94.77(15) . . ?
O2B Sm1 O1W 149.36(15) . . ?
O2A Sm1 O1W 149.36(15) . . ?
O4 Sm1 O1W 82.30(14) . . ?
O3 Sm1 O1W 141.10(15) . . ?
O1 Sm1 N1A 138.87(14) . . ?
O2A Sm1 N1A 75.01(14) . . ?
O4 Sm1 N1A 70.21(14) . . ?
O3 Sm1 N1A 133.65(14) . . ?
O1W Sm1 N1A 74.89(15) . . ?
O1 Sm1 N1B 138.87(14) . . ?
O2B Sm1 N1B 75.01(14) . . ?
O4 Sm1 N1B 70.21(14) . . ?
O3 Sm1 N1B 133.65(14) . . ?
O1W Sm1 N1B 74.89(15) . . ?
O1 Sm1 N9 73.71(14) . . ?
O2B Sm1 N9 88.51(15) . . ?
O2A Sm1 N9 88.51(15) . . ?
O4 Sm1 N9 133.32(14) . . ?
O3 Sm1 N9 137.01(14) . . ?
O1W Sm1 N9 73.77(15) . . ?
N1A Sm1 N9 65.17(14) . . ?
N1B Sm1 N9 65.17(14) . . ?
O1 Sm1 N4 81.99(14) . . ?
O2B Sm1 N4 137.68(14) . . ?
O2A Sm1 N4 137.68(14) . . ?
O4 Sm1 N4 68.30(14) . . ?
O3 Sm1 N4 73.06(14) . . ?
O1W Sm1 N4 68.07(15) . . ?
N1A Sm1 N4 126.87(15) . . ?
N1B Sm1 N4 126.87(15) . . ?
N9 Sm1 N4 132.34(14) . . ?
O1 Sm1 Sm2 102.79(10) . . ?
O2B Sm1 Sm2 36.62(10) . . ?
O2A Sm1 Sm2 36.62(10) . . ?
O4 Sm1 Sm2 75.79(9) . . ?
O3 Sm1 Sm2 35.20(10) . . ?
O1W Sm1 Sm2 157.97(11) . . ?
N1A Sm1 Sm2 99.39(10) . . ?
N1B Sm1 Sm2 99.39(10) . . ?
N9 Sm1 Sm2 123.77(10) . . ?
N4 Sm1 Sm2 101.06(10) . . ?
O3 Sm2 O5 78.32(14) . . ?
O3 Sm2 O2B 65.95(11) . . ?
O5 Sm2 O2B 78.04(13) . . ?
O3 Sm2 O2A 65.95(11) . . ?
O5 Sm2 O2A 78.04(13) . . ?
O3 Sm2 O6 141.85(17) . 2_656 ?
O5 Sm2 O6 116.28(11) . 2_656 ?
O3 Sm2 O5 128.96(14) . 2_656 ?
O5 Sm2 O5 63.66(13) . 2_656 ?
O6 Sm2 O5 52.67(11) 2_656 2_656 ?
O3 Sm2 O7B 140.01(15) . . ?
O5 Sm2 O7B 82.90(16) . . ?
O2B Sm2 O7B 75.81(15) . . ?
O6 Sm2 O7B 78.14(18) 2_656 . ?
O5 Sm2 O7B 69.45(16) 2_656 . ?
O3 Sm2 O7A 140.01(15) . . ?
O5 Sm2 O7A 82.90(16) . . ?
O6 Sm2 O7A 78.14(18) 2_656 . ?
O5 Sm2 O7A 69.45(16) 2_656 . ?
O3 Sm2 O2W 140.01(15) . . ?
O5 Sm2 O2W 82.90(16) . . ?
O6 Sm2 O2W 78.14(18) 2_656 . ?
O5 Sm2 O2W 69.45(16) 2_656 . ?
O3 Sm2 O3W 72.62(15) . . ?
O5 Sm2 O3W 78.68(16) . . ?
O6 Sm2 O3W 76.11(18) 2_656 . ?
O5 Sm2 O3W 67.74(16) 2_656 . ?
O2W Sm2 O3W 137.19(12) . . ?
O3 Sm2 O10 72.62(15) . . ?
O5 Sm2 O10 78.68(16) . . ?
O6 Sm2 O10 76.11(18) 2_656 . ?
O5 Sm2 O10 67.74(16) 2_656 . ?
O7A Sm2 O10 137.19(12) . . ?
O3 Sm2 N3 75.90(14) . . ?
O5 Sm2 N3 146.89(16) . . ?
O2B Sm2 N3 109.26(15) . . ?
O2A Sm2 N3 109.26(15) . . ?
O6 Sm2 N3 74.93(14) 2_656 . ?
O5 Sm2 N3 120.18(15) 2_656 . ?
O7B Sm2 N3 130.11(15) . . ?
O7A Sm2 N3 130.11(15) . . ?
O2W Sm2 N3 130.11(15) . . ?
O3W Sm2 N3 74.05(15) . . ?
O10 Sm2 N3 74.05(15) . . ?
C2 O1 Sm1 135.7(4) . . ?
C36 O3 Sm2 124.5(3) . . ?
C36 O3 Sm1 126.2(3) . . ?
Sm2 O3 Sm1 109.19(16) . . ?
C29 N3 C30 115.0(4) . . ?
C29 N3 Sm2 109.2(3) . . ?
C30 N3 Sm2 109.8(3) . . ?
C29 N3 H3N 107.5 . . ?
C30 N3 H3N 107.5 . . ?
Sm2 N3 H3N 107.5 . . ?
C39 N4 C38 112.2(5) . . ?
C39 N4 Sm1 132.2(3) . . ?
C38 N4 Sm1 107.7(3) . . ?
C39 N4 H4N 99.3 . . ?
C38 N4 H4N 99.3 . . ?
Sm1 N4 H4N 99.3 . . ?
C44 N5 C45 118.2(5) . . ?
C44 N5 H5A 107.8 . . ?
C45 N5 H5A 107.8 . . ?
C44 N5 H5B 107.8 . . ?
C45 N5 H5B 107.8 . . ?
H5A N5 H5B 107.1 . . ?
C9 N9 C1 113.1(4) . . ?
C9 N9 Sm1 117.3(3) . . ?
C1 N9 Sm1 108.4(3) . . ?
C9 N9 H9N 105.7 . . ?
C1 N9 H9N 105.7 . . ?
Sm1 N9 H9N 105.7 . . ?
N9 C1 C7 109.1(4) . . ?
N9 C1 H1A 109.9 . . ?
C7 C1 H1A 109.9 . . ?
N9 C1 H1B 109.9 . . ?
C7 C1 H1B 109.9 . . ?
H1A C1 H1B 108.3 . . ?
O1 C2 C3 121.4(5) . . ?
O1 C2 C7 120.6(5) . . ?
C3 C2 C7 118.0(5) . . ?
C4 C3 C2 120.4(5) . . ?
C4 C3 C45 118.9(5) . . ?
C2 C3 C45 120.3(5) . . ?
C3 C4 C5 121.9(5) . . ?
C3 C4 H4 119.1 . . ?
C5 C4 H4 119.1 . . ?
C4 C5 C6 117.7(5) . . ?
C4 C5 C8 121.6(6) . . ?
C6 C5 C8 120.7(6) . . ?
C7 C6 C5 121.7(5) . . ?
C7 C6 H6 119.1 . . ?
C5 C6 H6 119.1 . . ?
C6 C7 C2 120.3(5) . . ?
C6 C7 C1 121.1(5) . . ?
C2 C7 C1 118.7(5) . . ?
C5 C8 H8A 109.5 . . ?
C5 C8 H8B 109.5 . . ?
H8A C8 H8B 109.5 . . ?
C5 C8 H8C 109.5 . . ?
H8A C8 H8C 109.5 . . ?
H8B C8 H8C 109.5 . . ?
N9 C9 C10 111.1(5) . . ?
N9 C9 C14 107.6(5) . . ?
C10 C9 C14 109.7(5) . . ?
N9 C9 H9 109.5 . . ?
C10 C9 H9 109.5 . . ?
C14 C9 H9 109.5 . . ?
C9 C10 C11 113.4(6) . . ?
C9 C10 H10A 108.9 . . ?
C11 C10 H10A 108.9 . . ?
C9 C10 H10B 108.9 . . ?
C11 C10 H10B 108.9 . . ?
H10A C10 H10B 107.7 . . ?
C12 C11 C10 110.8(6) . . ?
C12 C11 H11A 109.5 . . ?
C10 C11 H11A 109.5 . . ?
C12 C11 H11B 109.5 . . ?
C10 C11 H11B 109.5 . . ?
H11A C11 H11B 108.1 . . ?
C11 C12 C13 109.6(6) . . ?
C11 C12 H12A 109.7 . . ?
C13 C12 H12A 109.7 . . ?
C11 C12 H12B 109.7 . . ?
C13 C12 H12B 109.7 . . ?
H12A C12 H12B 108.2 . . ?
C14 C13 C12 110.9(6) . . ?
C14 C13 H13A 109.5 . . ?
C12 C13 H13A 109.5 . . ?
C14 C13 H13B 109.5 . . ?
C12 C13 H13B 109.5 . . ?
H13A C13 H13B 108.0 . . ?
N1B C14 C13 115.0(5) . . ?
N1A C14 C13 115.0(5) . . ?
N1B C14 C9 111.2(5) . . ?
N1A C14 C9 111.2(5) . . ?
C13 C14 C9 110.6(5) . . ?
N1B C14 H14 106.5 . . ?
C13 C14 H14 106.5 . . ?
C9 C14 H14 106.5 . . ?
C15A N1A C14 117.3(10) . . ?
C15A N1A Sm1 112.2(10) . . ?
C14 N1A Sm1 114.7(3) . . ?
C15A N1A H1A1 103.5 . . ?
C14 N1A H1A1 103.5 . . ?
Sm1 N1A H1A1 103.5 . . ?
C23A N2A C24 111.9(7) . . ?
C23A N2A Sm2 118.0(8) . . ?
C24 N2A Sm2 116.6(4) . . ?
C23A N2A H2A 102.4 . . ?
C24 N2A H2A 102.4 . . ?
Sm2 N2A H2A 102.4 . . ?
C21A O2A Sm1 131.2(9) . . ?
C21A O2A Sm2 117.6(10) . . ?
Sm1 O2A Sm2 108.97(16) . . ?
N1A C15A C16A 114.8(8) . . ?
N1A C15A H15A 108.6 . . ?
C16A C15A H15A 108.6 . . ?
N1A C15A H15B 108.6 . . ?
C16A C15A H15B 108.6 . . ?
H15A C15A H15B 107.5 . . ?
C17A C16A C21A 119.4(9) . . ?
C17A C16A C15A 122.2(11) . . ?
C21A C16A C15A 118.5(10) . . ?
C16A C17A C18A 123.3(11) . . ?
C16A C17A H17A 118.4 . . ?
C18A C17A H17A 118.4 . . ?
C19A C18A C17A 116.6(10) . . ?
C19A C18A C22A 122.0(11) . . ?
C17A C18A C22A 121.4(11) . . ?
C18A C19A C20A 122.1(10) . . ?
C18A C19A H19A 118.9 . . ?
C20A C19A H19A 118.9 . . ?
C21A C20A C19A 119.8(9) . . ?
C21A C20A C23A 119.9(10) . . ?
C19A C20A C23A 120.2(10) . . ?
O2A C21A C16A 121.5(10) . . ?
O2A C21A C20A 119.7(10) . . ?
C16A C21A C20A 118.7(9) . . ?
C18A C22A H22A 109.5 . . ?
C18A C22A H22B 109.5 . . ?
H22A C22A H22B 109.5 . . ?
C18A C22A H22C 109.5 . . ?
H22A C22A H22C 109.5 . . ?
H22B C22A H22C 109.5 . . ?
C20A C23A N2A 112.4(10) . . ?
C20A C23A H23A 109.1 . . ?
N2A C23A H23A 109.1 . . ?
C20A C23A H23B 109.1 . . ?
N2A C23A H23B 109.1 . . ?
H23A C23A H23B 107.9 . . ?
C15B N1B C14 113.7(9) . . ?
C15B N1B Sm1 113.7(9) . . ?
C14 N1B Sm1 114.7(3) . . ?
C15B N1B H1B1 104.4 . . ?
C14 N1B H1B1 104.4 . . ?
Sm1 N1B H1B1 104.4 . . ?
C24 N2B C23B 108.5(7) . . ?
C24 N2B Sm2 116.6(4) . . ?
C23B N2B Sm2 115.0(7) . . ?
C24 N2B H2B 105.2 . . ?
C23B N2B H2B 105.2 . . ?
Sm2 N2B H2B 105.2 . . ?
C21B O2B Sm1 127.8(9) . . ?
C21B O2B Sm2 122.1(9) . . ?
Sm1 O2B Sm2 108.97(16) . . ?
N1B C15B C16B 111.1(7) . . ?
N1B C15B H15C 109.4 . . ?
C16B C15B H15C 109.4 . . ?
N1B C15B H15D 109.4 . . ?
C16B C15B H15D 109.4 . . ?
H15C C15B H15D 108.0 . . ?
C17B C16B C21B 119.9(9) . . ?
C17B C16B C15B 120.8(10) . . ?
C21B C16B C15B 119.3(9) . . ?
C16B C17B C18B 121.1(10) . . ?
C16B C17B H17B 119.5 . . ?
C18B C17B H17B 119.5 . . ?
C19B C18B C17B 118.7(9) . . ?
C19B C18B C22B 122.7(10) . . ?
C17B C18B C22B 118.6(10) . . ?
C18B C19B C20B 121.9(9) . . ?
C18B C19B H19B 119.1 . . ?
C20B C19B H19B 119.1 . . ?
C21B C20B C19B 117.6(9) . . ?
C21B C20B C23B 119.1(9) . . ?
C19B C20B C23B 123.1(10) . . ?
O2B C21B C16B 121.6(9) . . ?
O2B C21B C20B 117.7(9) . . ?
C16B C21B C20B 120.7(8) . . ?
C18B C22B H22D 109.5 . . ?
C18B C22B H22E 109.5 . . ?
H22D C22B H22E 109.5 . . ?
C18B C22B H22F 109.5 . . ?
H22D C22B H22F 109.5 . . ?
H22E C22B H22F 109.5 . . ?
C20B C23B N2B 113.7(9) . . ?
C20B C23B H23C 108.8 . . ?
N2B C23B H23C 108.8 . . ?
C20B C23B H23D 108.8 . . ?
N2B C23B H23D 108.8 . . ?
H23C C23B H23D 107.7 . . ?
N2B C24 C25 113.1(5) . . ?
N2A C24 C25 113.1(5) . . ?
N2B C24 C29 110.0(4) . . ?
N2A C24 C29 110.0(4) . . ?
C25 C24 C29 110.9(5) . . ?
N2B C24 H24 107.6 . . ?
C25 C24 H24 107.6 . . ?
C29 C24 H24 107.6 . . ?
C24 C25 C26 111.9(6) . . ?
C24 C25 H25A 109.2 . . ?
C26 C25 H25A 109.2 . . ?
C24 C25 H25B 109.2 . . ?
C26 C25 H25B 109.2 . . ?
H25A C25 H25B 107.9 . . ?
C25 C26 C27 110.8(5) . . ?
C25 C26 H26A 109.5 . . ?
C27 C26 H26A 109.5 . . ?
C25 C26 H26B 109.5 . . ?
C27 C26 H26B 109.5 . . ?
H26A C26 H26B 108.1 . . ?
C28 C27 C26 110.6(6) . . ?
C28 C27 H27A 109.5 . . ?
C26 C27 H27A 109.5 . . ?
C28 C27 H27B 109.5 . . ?
C26 C27 H27B 109.5 . . ?
H27A C27 H27B 108.1 . . ?
C27 C28 C29 110.0(5) . . ?
C27 C28 H28A 109.7 . . ?
C29 C28 H28A 109.7 . . ?
C27 C28 H28B 109.7 . . ?
C29 C28 H28B 109.7 . . ?
H28A C28 H28B 108.2 . . ?
N3 C29 C24 110.8(5) . . ?
N3 C29 C28 115.1(5) . . ?
C24 C29 C28 110.4(5) . . ?
N3 C29 H29 106.7 . . ?
C24 C29 H29 106.7 . . ?
C28 C29 H29 106.7 . . ?
C31 C30 N3 109.2(5) . . ?
C31 C30 H30A 109.8 . . ?
N3 C30 H30A 109.8 . . ?
C31 C30 H30B 109.8 . . ?
N3 C30 H30B 109.8 . . ?
H30A C30 H30B 108.3 . . ?
C32 C31 C36 118.4(6) . . ?
C32 C31 C30 122.5(5) . . ?
C36 C31 C30 118.9(5) . . ?
C33 C32 C31 123.3(6) . . ?
C33 C32 H32 118.3 . . ?
C31 C32 H32 118.3 . . ?
C32 C33 C34 117.3(6) . . ?
C32 C33 C37 121.0(7) . . ?
C34 C33 C37 121.7(7) . . ?
C35 C34 C33 122.1(6) . . ?
C35 C34 H34 118.9 . . ?
C33 C34 H34 118.9 . . ?
C34 C35 C36 119.0(6) . . ?
C34 C35 C38 122.3(5) . . ?
C36 C35 C38 118.6(5) . . ?
O3 C36 C31 119.8(5) . . ?
O3 C36 C35 120.4(5) . . ?
C31 C36 C35 119.8(5) . . ?
C33 C37 H37A 109.5 . . ?
C33 C37 H37B 109.5 . . ?
H37A C37 H37B 109.5 . . ?
C33 C37 H37C 109.5 . . ?
H37A C37 H37C 109.5 . . ?
H37B C37 H37C 109.5 . . ?
C35 C38 N4 110.3(5) . . ?
C35 C38 H38A 109.6 . . ?
N4 C38 H38A 109.6 . . ?
C35 C38 H38B 109.6 . . ?
N4 C38 H38B 109.6 . . ?
H38A C38 H38B 108.1 . . ?
N4 C39 C40 110.1(5) . . ?
N4 C39 C44 112.9(5) . . ?
C40 C39 C44 110.6(5) . . ?
N4 C39 H39 107.7 . . ?
C40 C39 H39 107.7 . . ?
C44 C39 H39 107.7 . . ?
C41 C40 C39 112.0(6) . . ?
C41 C40 H40A 109.2 . . ?
C39 C40 H40A 109.2 . . ?
C41 C40 H40B 109.2 . . ?
C39 C40 H40B 109.2 . . ?
H40A C40 H40B 107.9 . . ?
C42 C41 C40 109.4(5) . . ?
C42 C41 H41A 109.8 . . ?
C40 C41 H41A 109.8 . . ?
C42 C41 H41B 109.8 . . ?
C40 C41 H41B 109.8 . . ?
H41A C41 H41B 108.2 . . ?
C43 C42 C41 110.3(6) . . ?
C43 C42 H42A 109.6 . . ?
C41 C42 H42A 109.6 . . ?
C43 C42 H42B 109.6 . . ?
C41 C42 H42B 109.6 . . ?
H42A C42 H42B 108.1 . . ?
C42 C43 C44 113.3(6) . . ?
C42 C43 H43A 108.9 . . ?
C44 C43 H43A 108.9 . . ?
C42 C43 H43B 108.9 . . ?
C44 C43 H43B 108.9 . . ?
H43A C43 H43B 107.7 . . ?
N5 C44 C43 110.3(5) . . ?
N5 C44 C39 107.5(5) . . ?
C43 C44 C39 111.8(5) . . ?
N5 C44 H44 109.1 . . ?
C43 C44 H44 109.1 . . ?
C39 C44 H44 109.1 . . ?
N5 C45 C3 114.4(5) . . ?
N5 C45 H45A 108.7 . . ?
C3 C45 H45A 108.7 . . ?
N5 C45 H45B 108.7 . . ?
C3 C45 H45B 108.7 . . ?
H45A C45 H45B 107.6 . . ?
C46 O4 Sm1 128.3(3) . . ?
C46 O5 Sm2 148.8(3) . . ?
C46 O5 Sm2 94.8(3) . 2_656 ?
Sm2 O5 Sm2 116.24(13) . 2_656 ?
C46 O6 Sm2 95.9(3) . 2_656 ?
O4 C46 O6 121.8(4) . . ?
O4 C46 O5 121.9(4) . . ?
O6 C46 O5 116.3(4) . . ?
O4 C46 Sm2 175.8(5) . 2_656 ?
O6 C46 Sm2 57.8(2) . 2_656 ?
O5 C46 Sm2 58.7(2) . 2_656 ?
Sm1 O1W H1W1 109.4 . . ?
Sm1 O1W H1W2 109.4 . . ?
H1W1 O1W H1W2 109.5 . . ?
Sm2 O3W H3W1 102.2 . . ?
Sm2 O3W H3W2 111.3 . . ?
H3W1 O3W H3W2 104.7 . . ?
N7 O10 Sm2 145.8(5) . . ?
O10 N7 O11 119.4(8) . . ?
O10 N7 O12 120.9(8) . . ?
O11 N7 O12 119.7(8) . . ?
O13 N8 O15 121.8(10) . . ?
O13 N8 O14 119.0(10) . . ?
O15 N8 O14 119.2(9) . . ?
C1M O1M H1M 109.1 . . ?
O1M C1M H1M1 109.5 . . ?
O1M C1M H1M2 109.5 . . ?
H1M1 C1M H1M2 109.5 . . ?
O1M C1M H1M3 109.5 . . ?
H1M1 C1M H1M3 109.5 . . ?
H1M2 C1M H1M3 109.5 . . ?
Sm2 O2W H2W1 109.4 . . ?
Sm2 O2W H2W2 109.4 . . ?
H2W1 O2W H2W2 109.5 . . ?
C3MB O3MB H3MB 109.5 . . ?
O3MB C3MB H3M4 109.5 . . ?
O3MB C3MB H3M5 109.5 . . ?
H3M4 C3MB H3M5 109.5 . . ?
O3MB C3MB H3M6 109.5 . . ?
H3M4 C3MB H3M6 109.5 . . ?
H3M5 C3MB H3M6 109.5 . . ?
N6A O7A Sm2 141.9(7) . . ?
O7A N6A O9A 120.3(5) . . ?
O7A N6A O8A 119.4(5) . . ?
O9A N6A O8A 119.5(5) . . ?
C4MD O4MD H4MD 109.5 . . ?
O4MD C4MD H4MX 109.5 . . ?
O4MD C4MD H4MY 109.5 . . ?
H4MX C4MD H4MY 109.5 . . ?
O4MD C4MD H4MZ 109.5 . . ?
H4MX C4MD H4MZ 109.5 . . ?
H4MY C4MD H4MZ 109.5 . . ?
C2MB O2MB H2MB 108.4 . . ?
O2MB C2MB H2M4 109.5 . . ?
O2MB C2MB H2M5 109.5 . . ?
H2M4 C2MB H2M5 109.5 . . ?
O2MB C2MB H2M6 109.5 . . ?
H2M4 C2MB H2M6 109.5 . . ?
H2M5 C2MB H2M6 109.5 . . ?
H5W1 O5W H5W2 104.7 . . ?
C2MC O2MC H2MC 109.5 . . ?
O2MC C2MC H2M7 109.5 . . ?
O2MC C2MC H2M8 109.5 . . ?
H2M7 C2MC H2M8 109.5 . . ?
O2MC C2MC H2M9 109.5 . . ?
H2M7 C2MC H2M9 109.5 . . ?
H2M8 C2MC H2M9 109.5 . . ?
C3MA O3MA H3MA 111.0 . . ?
O3MA C3MA H3M1 109.8 . . ?
O3MA C3MA H3M2 109.3 . . ?
H3M1 C3MA H3M2 109.5 . . ?
O3MA C3MA H3M3 109.3 . . ?
H3M1 C3MA H3M3 109.5 . . ?
H3M2 C3MA H3M3 109.5 . . ?
N6B O7B Sm2 145.9(13) . . ?
O7B N6B O9B 122.8(12) . . ?
O7B N6B O8B 117.2(11) . . ?
O9B N6B O8B 119.3(12) . . ?
C4MC O4MC H4MC 109.5 . . ?
O4MC C4MC H4M7 109.5 . . ?
O4MC C4MC H4M8 109.5 . . ?
H4M7 C4MC H4M8 109.5 . . ?
O4MC C4MC H4M9 109.5 . . ?
H4M7 C4MC H4M9 109.5 . . ?
H4M8 C4MC H4M9 109.5 . . ?
C2MA O2MA H2MA 109.2 . . ?
O2MA C2MA H2M1 109.5 . . ?
O2MA C2MA H2M2 109.5 . . ?
H2M1 C2MA H2M2 109.5 . . ?
O2MA C2MA H2M3 109.5 . . ?
H2M1 C2MA H2M3 109.5 . . ?
H2M2 C2MA H2M3 109.5 . . ?
C4MA O4MA H4MA 109.4 . . ?
O4MA C4MA H4M1 109.5 . . ?
O4MA C4MA H4M2 109.5 . . ?
H4M1 C4MA H4M2 109.5 . . ?
O4MA C4MA H4M3 109.5 . . ?
H4M1 C4MA H4M3 109.5 . . ?
H4M2 C4MA H4M3 109.5 . . ?
H4W1 O4W H4W2 104.6 . . ?
C4MB O4MB H4MB 109.0 . . ?
O4MB C4MB H4M4 109.5 . . ?
O4MB C4MB H4M5 110.2 . . ?
H4M4 C4MB H4M5 109.5 . . ?
O4MB C4MB H4M6 108.7 . . ?
H4M4 C4MB H4M6 109.5 . . ?
H4M5 C4MB H4M6 109.5 . . ?

loop_
_geom_bond_atom_site_label_1
_geom_bond_atom_site_label_2
_geom_bond_distance
_geom_bond_site_symmetry_2
_geom_bond_publ_flag
Sm1 O1 2.284(4) . ?
Sm1 O2B 2.317(4) . ?
Sm1 O2A 2.317(4) . ?
Sm1 O4 2.378(4) . ?
Sm1 O3 2.390(4) . ?
Sm1 O1W 2.440(4) . ?
Sm1 N1A 2.640(5) . ?
Sm1 N1B 2.640(5) . ?
Sm1 N9 2.649(5) . ?
Sm1 N4 2.837(5) . ?
Sm1 Sm2 3.8778(11) . ?
Sm2 O3 2.367(4) . ?
Sm2 O5 2.402(3) . ?
Sm2 O2B 2.446(4) . ?
Sm2 O2A 2.446(4) . ?
Sm2 O6 2.460(3) 2_656 ?
Sm2 O5 2.481(3) 2_656 ?
Sm2 O7B 2.496(5) . ?
Sm2 O7A 2.496(5) . ?
Sm2 O2W 2.496(5) . ?
Sm2 O3W 2.549(5) . ?
Sm2 O10 2.549(5) . ?
Sm2 N3 2.602(5) . ?
O1 C2 1.338(7) . ?
O3 C36 1.347(7) . ?
N3 C29 1.487(7) . ?
N3 C30 1.496(7) . ?
N3 H3N 1.0000 . ?
N4 C39 1.484(7) . ?
N4 C38 1.500(7) . ?
N4 H4N 1.0000 . ?
N5 C44 1.497(8) . ?
N5 C45 1.504(7) . ?
N5 H5A 0.9100 . ?
N5 H5B 0.9100 . ?
N9 C9 1.490(7) . ?
N9 C1 1.497(7) . ?
N9 H9N 1.0000 . ?
C1 C7 1.505(8) . ?
C1 H1A 0.9900 . ?
C1 H1B 0.9900 . ?
C2 C3 1.407(8) . ?
C2 C7 1.413(8) . ?
C3 C4 1.387(8) . ?
C3 C45 1.507(8) . ?
C4 C5 1.388(8) . ?
C4 H4 0.9500 . ?
C5 C6 1.399(8) . ?
C5 C8 1.507(7) . ?
C6 C7 1.385(8) . ?
C6 H6 0.9500 . ?
C8 H8A 0.9800 . ?
C8 H8B 0.9800 . ?
C8 H8C 0.9800 . ?
C9 C10 1.512(8) . ?
C9 C14 1.548(8) . ?
C9 H9 1.0000 . ?
C10 C11 1.543(9) . ?
C10 H10A 0.9900 . ?
C10 H10B 0.9900 . ?
C11 C12 1.508(10) . ?
C11 H11A 0.9900 . ?
C11 H11B 0.9900 . ?
C12 C13 1.535(9) . ?
C12 H12A 0.9900 . ?
C12 H12B 0.9900 . ?
C13 C14 1.532(9) . ?
C13 H13A 0.9900 . ?
C13 H13B 0.9900 . ?
C14 N1B 1.486(7) . ?
C14 N1A 1.486(7) . ?
C14 H14 1.0000 . ?
N1A C15A 1.486(10) . ?
N1A H1A1 1.0000 . ?
N2A C23A 1.482(11) . ?
N2A C24 1.491(7) . ?
N2A H2A 0.9999 . ?
O2A C21A 1.362(10) . ?
C15A C16A 1.510(11) . ?
C15A H15A 0.9900 . ?
C15A H15B 0.9900 . ?
C16A C17A 1.386(12) . ?
C16A C21A 1.405(11) . ?
C17A C18A 1.411(13) . ?
C17A H17A 0.9500 . ?
C18A C19A 1.373(14) . ?
C18A C22A 1.504(12) . ?
C19A C20A 1.420(12) . ?
C19A H19A 0.9500 . ?
C20A C21A 1.407(11) . ?
C20A C23A 1.475(12) . ?
C22A H22A 0.9800 . ?
C22A H22B 0.9800 . ?
C22A H22C 0.9800 . ?
C23A H23A 0.9900 . ?
C23A H23B 0.9900 . ?
N1B C15B 1.479(10) . ?
N1B H1B1 1.0000 . ?
N2B C24 1.491(7) . ?
N2B C23B 1.497(10) . ?
N2B H2B 1.0000 . ?
O2B C21B 1.351(10) . ?
C15B C16B 1.512(10) . ?
C15B H15C 0.9900 . ?
C15B H15D 0.9900 . ?
C16B C17B 1.375(11) . ?
C16B C21B 1.398(10) . ?
C17B C18B 1.407(12) . ?
C17B H17B 0.9500 . ?
C18B C19B 1.378(13) . ?
C18B C22B 1.504(11) . ?
C19B C20B 1.418(12) . ?
C19B H19B 0.9500 . ?
C20B C21B 1.408(10) . ?
C20B C23B 1.476(11) . ?
C22B H22D 0.9800 . ?
C22B H22E 0.9800 . ?
C22B H22F 0.9800 . ?
C23B H23C 0.9900 . ?
C23B H23D 0.9900 . ?
C24 C25 1.513(8) . ?
C24 C29 1.518(8) . ?
C24 H24 1.0000 . ?
C25 C26 1.530(9) . ?
C25 H25A 0.9900 . ?
C25 H25B 0.9900 . ?
C26 C27 1.533(10) . ?
C26 H26A 0.9900 . ?
C26 H26B 0.9900 . ?
C27 C28 1.519(9) . ?
C27 H27A 0.9900 . ?
C27 H27B 0.9900 . ?
C28 C29 1.540(8) . ?
C28 H28A 0.9900 . ?
C28 H28B 0.9900 . ?
C29 H29 1.0000 . ?
C30 C31 1.489(8) . ?
C30 H30A 0.9900 . ?
C30 H30B 0.9900 . ?
C31 C32 1.395(8) . ?
C31 C36 1.408(8) . ?
C32 C33 1.381(9) . ?
C32 H32 0.9500 . ?
C33 C34 1.399(10) . ?
C33 C37 1.503(10) . ?
C34 C35 1.396(9) . ?
C34 H34 0.9500 . ?
C35 C36 1.414(8) . ?
C35 C38 1.487(8) . ?
C37 H37A 0.9800 . ?
C37 H37B 0.9800 . ?
C37 H37C 0.9800 . ?
C38 H38A 0.9900 . ?
C38 H38B 0.9900 . ?
C39 C40 1.533(8) . ?
C39 C44 1.535(8) . ?
C39 H39 1.0000 . ?
C40 C41 1.525(9) . ?
C40 H40A 0.9900 . ?
C40 H40B 0.9900 . ?
C41 C42 1.524(9) . ?
C41 H41A 0.9900 . ?
C41 H41B 0.9900 . ?
C42 C43 1.509(10) . ?
C42 H42A 0.9900 . ?
C42 H42B 0.9900 . ?
C43 C44 1.525(8) . ?
C43 H43A 0.9900 . ?
C43 H43B 0.9900 . ?
C44 H44 1.0000 . ?
C45 H45A 0.9900 . ?
C45 H45B 0.9900 . ?
O4 C46 1.268(6) . ?
O5 C46 1.292(6) . ?
O6 C46 1.289(6) . ?
O1W H1W1 0.8402 . ?
O1W H1W2 0.8400 . ?
O3W H3W1 0.8401 . ?
O3W H3W2 0.8401 . ?
O10 N7 1.272(8) . ?
O11 N7 1.276(8) . ?
O12 N7 1.282(8) . ?
O13 N8 1.237(13) . ?
O14 N8 1.286(11) . ?
O15 N8 1.255(13) . ?
O1M C1M 1.441(10) . ?
O1M H1M 0.8402 . ?
C1M H1M1 0.9800 . ?
C1M H1M2 0.9800 . ?
C1M H1M3 0.9800 . ?
O2W H2W1 0.8400 . ?
O2W H2W2 0.8401 . ?
O3MB C3MB 1.408(15) . ?
O3MB H3MB 0.8400 . ?
C3MB H3M4 0.9800 . ?
C3MB H3M5 0.9800 . ?
C3MB H3M6 0.9800 . ?
O7A N6A 1.2798(15) . ?
O8A N6A 1.2803(15) . ?
O9A N6A 1.2802(15) . ?
O4MD C4MD 1.416(12) . ?
O4MD H4MD 0.8400 . ?
C4MD H4MX 0.9800 . ?
C4MD H4MY 0.9800 . ?
C4MD H4MZ 0.9800 . ?
O2MB C2MB 1.419(7) . ?
O2MB H2MB 0.8400 . ?
C2MB H2M4 0.9800 . ?
C2MB H2M5 0.9800 . ?
C2MB H2M6 0.9800 . ?
O5W H5W1 0.8399 . ?
O5W H5W2 0.8403 . ?
O2MC C2MC 1.419(7) . ?
O2MC H2MC 0.8400 . ?
C2MC H2M7 0.9800 . ?
C2MC H2M8 0.9800 . ?
C2MC H2M9 0.9800 . ?
O3MA C3MA 1.417(15) . ?
O3MA H3MA 0.9609 . ?
C3MA H3M1 0.9800 . ?
C3MA H3M2 0.9800 . ?
C3MA H3M3 0.9800 . ?
O7B N6B 1.276(7) . ?
O8B N6B 1.282(7) . ?
O9B N6B 1.281(7) . ?
O4MC C4MC 1.420(12) . ?
O4MC H4MC 0.8400 . ?
C4MC H4M7 0.9800 . ?
C4MC H4M8 0.9800 . ?
C4MC H4M9 0.9800 . ?
O2MA C2MA 1.419(7) . ?
O2MA H2MA 0.8401 . ?
C2MA H2M1 0.9800 . ?
C2MA H2M2 0.9800 . ?
C2MA H2M3 0.9800 . ?
O4MA C4MA 1.415(11) . ?
O4MA H4MA 0.8401 . ?
C4MA H4M1 0.9800 . ?
C4MA H4M2 0.9800 . ?
C4MA H4M3 0.9800 . ?
O4W H4W1 0.8409 . ?
O4W H4W2 0.8408 . ?
O4MB C4MB 1.434(12) . ?
O4MB H4MB 0.8401 . ?
C4MB H4M4 0.9800 . ?
C4MB H4M5 0.9800 . ?
C4MB H4M6 0.9800 . ?

loop_
_geom_hbond_atom_site_label_D
_geom_hbond_atom_site_label_H
_geom_hbond_atom_site_label_A
_geom_hbond_distance_DH
_geom_hbond_distance_HA
_geom_hbond_distance_DA
_geom_hbond_angle_DHA
_geom_hbond_site_symmetry_A
_geom_hbond_publ_flag
N1A^e H1A1^e O4MA^e 1.00 2.35 3.31(3) 160.5 2_656 yes
N1B^d H1B1^d O4MC^d 1.00 2.39 3.32(4) 155.5 2_656 yes
N2A^e H2A^e O9A^b 1.00 1.92 2.86(3) 156.1 . yes
N2A^e H2A^e O6W^a 1.00 2.29 3.28(3) 171.0 . yes
N2B^d H2B^d O9B^d 1.00 2.11 3.04(3) 153.9 . yes
N2B^d H2B^d O6X^c 1.00 2.41 3.39(4) 164.4 . yes
N3 H3N O12^b 1.00 2.04 2.989(13) 158.1 . yes
N3 H3N O3X^a 1.00 2.48 3.46(6) 168.9 . yes
N5 H5A O1 0.91 2.08 2.697(6) 124.0 . yes
N5 H5B O14 0.91 2.08 2.861(8) 143.0 . yes
N9 H9N O1M 1.00 2.17 3.141(7) 163.7 . yes
C27 H27A O7W^a 0.99 2.52 3.35(4) 141.7 . yes
C29 H29 O6 1.00 2.32 3.086(6) 132.4 2_656 yes
C37 H37A O14 0.98 2.51 3.342(13) 142.7 . yes
C40 H40A O4X^e 0.99 2.52 3.36(3) 142.1 3 yes
O1M H1M O5X^b 0.84 1.82 2.66(2) 171.3 4_647 yes
O1M H1M O5W^c 0.84 1.92 2.75(3) 172.9 4_647 yes
O2MC^c H2MC^c O13 0.84 2.04 2.61(6) 124.5 . yes
O2MC^c H2MC^c O14 0.84 1.83 2.66(6) 167.3 . yes
C2MC^c H2M9^c O13 0.98 2.31 2.83(5) 112.0 . yes
O2MB^b H2MB^b O13 0.84 2.08 2.84(2) 151.2 . yes
O3MA^c H3MA^c O6X^c 0.96 1.88 2.48(5) 117.7 . yes
O3MB^a H3MB^a O6W^a 0.84 2.09 2.62(4) 120.6 . yes
C3MB^a H3M4^a O6 0.98 2.45 3.38(12) 158.3 3_445 yes
C3MB^a H3M6^a O6W^a 0.98 1.81 2.54(12) 128.8 . yes
O4MA^e H4MA^e O4 0.84 2.27 2.91(3) 133.5 2_656 yes
O4MA^e H4MA^e O6 0.84 2.32 2.88(3) 124.5 2_656 yes
C4MA^e H4M1^e O6 0.98 2.02 2.80(2) 134.9 2_656 yes
C4MA^e H4M3^e O4X^e 0.98 2.07 2.89(6) 139.4 4_556 yes
O4MB^f H4MB^f O6 0.84 2.04 2.78(3) 145.9 2_656 yes
O4MC^d H4MC^d O6 0.84 2.03 2.87(4) 176.1 2_656 yes
C4MC^d H4M8^d O9B^d 0.98 2.06 2.92(7) 145.6 . yes
O4MD^b H4MD^b O9A^b 0.84 1.66 2.49(5) 166.2 . yes
O1W H1W1 O4X^e 0.84 1.88 2.50(3) 130.1 3 yes
O1W H1W1 O4W^f 0.84 2.07 2.711(15) 132.9 3 yes
O1W H1W2 O1M 0.84 1.86 2.673(7) 162.7 . yes
O2W^a H2W1^a O7A^b 0.84 2.08 2.80(1) 143.9 2_656 yes
O2W^a H2W1^a O7B^d 0.84 2.08 2.80(1) 143.9 2_656 yes
O2W^a H2W2^a O6W^a 0.84 2.09 2.87(3) 154.8 . yes
O3W^a H3W2^a O10^b 0.84 1.91 2.71(1) 159.1 2_656 yes
O4W^f H4W1^f O4MB^f 0.84 1.96 2.72(4) 149.8 4_546 yes
O4W^f H4W2^f O9W^f 0.84 2.18 2.86(4) 137.7 . yes
O5W^c H5W2^c O2MC^c 0.84 2.27 3.03(5) 151.0 . yes
O5W^c H5W2^c O2MC^c 0.84 1.94 2.53(6) 126.4 2_657 yes
O5W^c H5W1^c O14 0.84 2.51 3.01(3) 119.3 . yes
